data_4343995
loop_
_publ_author_name
'Hu, Tuo-Ping'
'Zhao, Ya-Qin'
'Jagli\<ci\'c, Zvonko'
'Yu, Kai'
'Wang, Xing-Po'
'Sun, Di'

_publ_section_title
;
 Four Hybrid Materials Based on Preyssler P5W30 Polyoxometalate and
 First-Row Transition-Metal Complex.
;
_journal_issue 15
_journal_name_full 'Inorganic chemistry'
_journal_page_first 7415
_journal_page_last 7423
_journal_paper_doi 10.1021/acs.inorgchem.5b00962
_journal_volume 54
_journal_year 2015
_chemical_formula_sum 'C36 H26 Cu12 N28 Na O147 P5 W30'
_chemical_formula_weight 9658.67
_chemical_name_systematic
; 
 ? 
;
_space_group_IT_number 15
_symmetry_cell_setting monoclinic
_symmetry_space_group_name_Hall '-C 2yc'
_symmetry_space_group_name_H-M 'C 1 2/c 1'
_atom_sites_solution_hydrogens geom
_atom_sites_solution_primary direct
_atom_sites_solution_secondary difmap
_audit_creation_method SHELXL-97
_cell_angle_alpha 90.00
_cell_angle_beta 110.7220(10)
_cell_angle_gamma 90.00
_cell_formula_units_Z 4
_cell_length_a 29.3948(19)
_cell_length_b 21.2938(14)
_cell_length_c 28.6180(19)
_cell_measurement_temperature 298(2)
_cell_volume 16754.0(19)
_computing_cell_refinement 'Bruker SAINT'
_computing_data_collection 'Bruker APEX II'
_computing_data_reduction 'Bruker SAINT'
_computing_molecular_graphics 'Bruker SAINT'
_computing_publication_material 'Bruker SAINT'
_computing_structure_refinement 'SHELXL-97 (Sheldrick, 1997)'
_computing_structure_solution 'SHELXS-97 (Sheldrick, 1990)'
_diffrn_ambient_temperature 298(2)
_diffrn_measured_fraction_theta_full 0.997
_diffrn_measured_fraction_theta_max 0.997
_diffrn_measurement_device_type 'Bruker Apex II'
_diffrn_radiation_monochromator graphite
_diffrn_radiation_source 'fine-focus sealed tube'
_diffrn_radiation_type MoK\a
_diffrn_radiation_wavelength 0.71073
_diffrn_reflns_av_R_equivalents 0.0379
_diffrn_reflns_av_sigmaI/netI 0.0422
_diffrn_reflns_limit_h_max 34
_diffrn_reflns_limit_h_min -27
_diffrn_reflns_limit_k_max 25
_diffrn_reflns_limit_k_min -23
_diffrn_reflns_limit_l_max 34
_diffrn_reflns_limit_l_min -30
_diffrn_reflns_number 41270
_diffrn_reflns_theta_full 25.00
_diffrn_reflns_theta_max 25.00
_diffrn_reflns_theta_min 1.56
_exptl_absorpt_coefficient_mu 22.158
_exptl_absorpt_correction_T_max 0.2154
_exptl_absorpt_correction_T_min 0.1763
_exptl_absorpt_correction_type multi-scan
_exptl_absorpt_process_details sadabs
_exptl_crystal_colour green
_exptl_crystal_density_diffrn 3.829
_exptl_crystal_density_method 'not measured'
_exptl_crystal_description block
_exptl_crystal_F_000 17072
_exptl_crystal_size_max 0.12
_exptl_crystal_size_mid 0.10
_exptl_crystal_size_min 0.10
_refine_diff_density_max 2.510
_refine_diff_density_min -1.042
_refine_diff_density_rms 0.389
_refine_ls_extinction_method none
_refine_ls_goodness_of_fit_ref 1.027
_refine_ls_hydrogen_treatment mixed
_refine_ls_matrix_type full
_refine_ls_number_parameters 1136
_refine_ls_number_reflns 14711
_refine_ls_number_restraints 6
_refine_ls_restrained_S_all 1.027
_refine_ls_R_factor_all 0.0563
_refine_ls_R_factor_gt 0.0466
_refine_ls_shift/su_max 0.002
_refine_ls_shift/su_mean 0.000
_refine_ls_structure_factor_coef Fsqd
_refine_ls_weighting_details 'calc w=1/[\s^2^(Fo^2^)+(0.0857P)^2^+0.0000P] where P=(Fo^2^+2Fc^2^)/3'
_refine_ls_weighting_scheme calc
_refine_ls_wR_factor_gt 0.1203
_refine_ls_wR_factor_ref 0.1277
_reflns_number_gt 12120
_reflns_number_total 14711
_reflns_threshold_expression >2sigma(I)
_cod_data_source_file ic5b00962_si_002.cif
_cod_data_source_block p1
_cod_depositor_comments
;
The following automatic conversions were performed:

'_symmetry_cell_setting' value 'MONOCLINIC' changed to 'monoclinic'
according to
/usr/data/users/saulius/crontab/automatic-downloads/rss-feeds/ACS/lib/dictionaries/cif_core.dic
dictionary named 'cif_core.dic' version 2.4.2 from 2011-04-26.

Automatic conversion script
Id: cif_fix_values 3271 2015-04-21 07:52:19Z andrius 

 Adding full bibliography for 4343995--4343998.cif.
;
_cod_original_sg_symbol_H-M c2/c
_cod_database_code 4343995

loop_
_symmetry_equiv_pos_as_xyz
'x, y, z'
'-x, y, -z+1/2'
'x+1/2, y+1/2, z'
'-x+1/2, y+1/2, -z+1/2'
'-x, -y, -z'
'x, -y, z-1/2'
'-x+1/2, -y+1/2, -z'
'x+1/2, -y+1/2, z-1/2'

loop_
_atom_site_label
_atom_site_type_symbol
_atom_site_fract_x
_atom_site_fract_y
_atom_site_fract_z
_atom_site_U_iso_or_equiv
_atom_site_adp_type
_atom_site_occupancy
_atom_site_symmetry_multiplicity
_atom_site_calc_flag
_atom_site_refinement_flags
W1 W 0.40681(2) 1.31118(3) 0.23972(2) 0.03506(14) Uani 1 1 d .
W2 W 0.45045(2) 1.19145(3) 0.33949(2) 0.03405(14) Uani 1 1 d .
W3 W 0.53188(2) 1.31901(3) 0.33799(2) 0.03550(14) Uani 1 1 d .
W4 W 0.546786(19) 1.08320(3) 0.41727(2) 0.03236(13) Uani 1 1 d .
W5 W 0.632672(19) 1.21316(3) 0.41911(2) 0.03332(13) Uani 1 1 d .
W6 W 0.67676(2) 1.04902(3) 0.45798(2) 0.03439(14) Uani 1 1 d .
W7 W 0.64996(2) 1.08813(3) 0.23967(2) 0.03377(14) Uani 1 1 d .
W8 W 0.69327(2) 1.20308(3) 0.34071(2) 0.03413(14) Uani 1 1 d .
W9 W 0.722799(19) 1.03199(3) 0.36769(2) 0.03359(14) Uani 1 1 d .
W10 W 0.685547(19) 0.86181(3) 0.33497(2) 0.03423(14) Uani 1 1 d .
W11 W 0.641014(19) 0.87889(3) 0.42587(2) 0.03379(13) Uani 1 1 d .
W12 W 0.58139(2) 0.76596(3) 0.25156(2) 0.03401(14) Uani 1 1 d .
W13 W 0.54448(2) 0.76602(3) 0.34940(2) 0.03379(13) Uani 1 1 d .
W14 W 0.50980(2) 0.91522(2) 0.38786(2) 0.03257(13) Uani 1 1 d .
W15 W 0.61353(2) 0.92109(3) 0.21183(2) 0.03371(14) Uani 1 1 d .
Cu1 Cu 0.51847(6) 0.85312(8) 0.51196(6) 0.0364(4) Uani 1 1 d .
Cu2 Cu 0.85160(6) 1.06004(9) 0.39897(7) 0.0427(4) Uani 1 1 d .
Cu3 Cu 0.84742(6) 1.18364(9) 0.47338(7) 0.0420(4) Uani 1 1 d .
Cu4 Cu 0.67027(7) 0.94330(9) 0.11062(8) 0.0488(5) Uani 1 1 d .
Cu5 Cu 0.54385(6) 0.67689(8) 0.46778(7) 0.0416(4) Uani 1 1 d .
Cu6 Cu 0.72198(7) 1.08501(9) 0.13811(8) 0.0504(5) Uani 1 1 d .
P1 P 0.60840(12) 1.09090(16) 0.33713(13) 0.0313(7) Uani 1 1 d .
P2 P 0.56700(12) 0.90683(16) 0.30451(13) 0.0328(7) Uani 1 1 d .
P4 P 0.5000 1.2053(2) 0.2500 0.0346(11) Uani 1 2 d S
Na1 Na 0.5248(6) 1.0404(7) 0.2097(6) 0.051(4) Uani 0.50 1 d PU
O1 O 0.4282(4) 1.2107(4) 0.3852(4) 0.044(2) Uani 1 1 d .
O1A O 0.4144(3) 1.2512(4) 0.2903(3) 0.038(2) Uani 1 1 d .
O1W O 0.6164(5) 0.8863(6) 0.0709(5) 0.071(4) Uani 1 1 d .
O2 O 0.6002(3) 1.0799(4) 0.2826(3) 0.035(2) Uani 1 1 d .
O2W O 0.7134(5) 0.8701(6) 0.1219(5) 0.074(4) Uani 1 1 d .
O3 O 0.3563(3) 1.2702(4) 0.1946(3) 0.035(2) Uani 1 1 d .
O3W O 0.8780(5) 1.1069(6) 0.5302(5) 0.069(3) Uani 1 1 d .
O4 O 0.3767(3) 1.3716(5) 0.2568(4) 0.042(2) Uani 1 1 d .
O4W O 0.7245(5) 1.1772(6) 0.1386(5) 0.069(4) Uani 1 1 d .
O5 O 0.4263(3) 1.3574(4) 0.1923(4) 0.039(2) Uani 1 1 d .
O5W O 0.7906(4) 1.0894(6) 0.1863(5) 0.074(4) Uani 1 1 d .
O6 O 0.4748(3) 1.3396(5) 0.2910(4) 0.043(2) Uani 1 1 d .
O6W O 0.7469(6) 1.0865(10) 0.0658(6) 0.110(6) Uani 1 1 d .
O7 O 0.5373(3) 1.3751(5) 0.3837(4) 0.043(2) Uani 1 1 d .
O7W O 0.8465(8) 1.0752(10) 0.3167(7) 0.115(6) Uani 1 1 d .
O8 O 0.5024(3) 1.2518(4) 0.3592(3) 0.036(2) Uani 1 1 d .
O8W O 0.7811(4) 1.1642(7) 0.4718(5) 0.065(3) Uani 1 1 d .
O9 O 0.4919(3) 1.1249(4) 0.3743(3) 0.034(2) Uani 1 1 d .
O9W O 0.5144(8) 1.0397(11) 0.2286(10) 0.044(6) Uani 0.50 1 d P
O10 O 0.5945(3) 1.2734(4) 0.3818(4) 0.038(2) Uani 1 1 d .
O11 O 0.5826(3) 1.1622(4) 0.4227(3) 0.0315(19) Uani 1 1 d .
O12 O 0.6515(3) 1.2496(4) 0.4778(4) 0.038(2) Uani 1 1 d .
O13 O 0.6876(3) 1.2356(4) 0.4007(3) 0.033(2) Uani 1 1 d .
O14 O 0.6739(3) 1.1338(4) 0.4509(3) 0.037(2) Uani 1 1 d .
O15 O 0.7227(3) 1.1305(4) 0.3695(3) 0.034(2) Uani 1 1 d .
O16 O 0.6705(3) 1.1651(4) 0.2771(3) 0.036(2) Uani 1 1 d .
O17 O 0.7419(4) 1.2453(5) 0.3403(4) 0.045(2) Uani 1 1 d .
O19 O 0.7849(3) 1.0322(5) 0.3764(4) 0.044(2) Uani 1 1 d .
O20 O 0.7322(3) 1.0401(4) 0.4381(3) 0.035(2) Uani 1 1 d .
O21 O 0.6944(3) 1.0460(4) 0.2998(4) 0.038(2) Uani 1 1 d .
O22 O 0.6901(3) 1.0913(5) 0.2082(4) 0.041(2) Uani 1 1 d .
O23 O 0.5980(3) 1.1296(4) 0.1938(4) 0.037(2) Uani 1 1 d .
O24 O 0.5180(3) 1.0055(4) 0.3995(4) 0.036(2) Uani 1 1 d .
O25 O 0.5631(3) 1.0765(4) 0.3498(3) 0.037(2) Uani 1 1 d .
O26 O 0.6087(3) 1.0463(4) 0.4490(3) 0.033(2) Uani 1 1 d .
O27 O 0.6685(3) 0.9561(4) 0.4433(4) 0.038(2) Uani 1 1 d .
O28 O 0.5777(3) 0.9056(4) 0.4220(3) 0.035(2) Uani 1 1 d .
O29 O 0.5313(3) 0.9390(4) 0.3251(4) 0.038(2) Uani 1 1 d .
O30 O 0.5691(3) 0.9395(4) 0.2579(4) 0.035(2) Uani 1 1 d .
O31 O 0.4927(3) 0.9015(4) 0.4395(4) 0.039(2) Uani 1 1 d .
O32 O 0.5081(3) 0.8320(4) 0.3662(4) 0.038(2) Uani 1 1 d .
O33 O 0.6218(3) 1.0088(4) 0.2162(4) 0.037(2) Uani 1 1 d .
O34 O 0.7127(3) 0.9494(4) 0.3645(4) 0.038(2) Uani 1 1 d .
O35 O 0.6643(3) 0.9081(4) 0.2744(3) 0.036(2) Uani 1 1 d .
O36 O 0.6891(3) 0.8451(5) 0.4017(3) 0.038(2) Uani 1 1 d .
O37 O 0.7410(4) 0.8345(5) 0.3369(4) 0.045(2) Uani 1 1 d .
O38 O 0.6453(3) 0.7976(4) 0.3059(4) 0.038(2) Uani 1 1 d .
O39 O 0.5997(3) 0.8009(4) 0.3906(3) 0.036(2) Uani 1 1 d .
O40 O 0.6484(3) 0.9067(5) 0.1759(4) 0.043(2) Uani 1 1 d .
O41 O 0.5938(3) 0.8353(4) 0.2170(3) 0.0318(19) Uani 1 1 d .
O42 O 0.6250(3) 1.1597(4) 0.3509(3) 0.034(2) Uani 1 1 d .
O43 O 0.5525(3) 0.9331(5) 0.1585(4) 0.039(2) Uani 1 1 d .
O44 O 0.5205(3) 0.7534(4) 0.2083(3) 0.037(2) Uani 1 1 d .
O45 O 0.6116(4) 0.7052(5) 0.2350(4) 0.046(2) Uani 1 1 d .
O46 O 0.5720(3) 0.7230(4) 0.3070(3) 0.037(2) Uani 1 1 d .
O47 O 0.5370(3) 0.7043(4) 0.3856(4) 0.039(2) Uani 1 1 d .
O48 O 0.5332(3) 1.0987(4) 0.4715(3) 0.037(2) Uani 1 1 d .
O49 O 0.6640(3) 0.8431(5) 0.4832(4) 0.041(2) Uani 1 1 d .
O50 O 0.7034(4) 1.0412(5) 0.5211(4) 0.044(2) Uani 1 1 d .
O51 O 0.5523(3) 0.8375(4) 0.2921(4) 0.035(2) Uani 1 1 d .
O52 O 0.6189(3) 0.9063(4) 0.3456(3) 0.034(2) Uani 1 1 d .
O53 O 0.6509(3) 1.0485(4) 0.3716(4) 0.035(2) Uani 1 1 d .
O54 O 0.5190(3) 1.1648(4) 0.2172(3) 0.034(2) Uani 1 1 d .
O55 O 0.5407(3) 1.2485(4) 0.2826(3) 0.035(2) Uani 1 1 d .
O56 O 0.7229(4) 0.9965(5) 0.1443(5) 0.056(3) Uani 1 1 d .
H56 H 0.7514 0.9779 0.1655 0.068 Uiso 1 1 calc R
O57 O 0.8325(4) 1.1442(5) 0.4095(4) 0.047(3) Uani 1 1 d .
H57 H 0.8148 1.1673 0.3814 0.057 Uiso 1 1 calc R
N1 N 0.5714(4) 0.9124(5) 0.5497(5) 0.039(3) Uani 1 1 d .
N2 N 0.6288(4) 0.9801(6) 0.5905(5) 0.045(3) Uani 1 1 d .
N3 N 0.6512(4) 0.9226(6) 0.5927(4) 0.040(3) Uani 1 1 d .
N4 N 0.6530(4) 0.7770(5) 0.5602(5) 0.038(3) Uani 1 1 d .
N5 N 0.5757(4) 0.8026(5) 0.5134(4) 0.036(3) Uani 1 1 d .
N6 N 0.5845(4) 0.7443(5) 0.5012(4) 0.036(3) Uani 1 1 d .
N7 N 0.6095(4) 0.6329(6) 0.4912(5) 0.044(3) Uani 1 1 d .
N8 N 0.4743(4) 0.7788(5) 0.4887(5) 0.041(3) Uani 1 1 d .
N9 N 0.4116(4) 0.7141(6) 0.4746(5) 0.043(3) Uani 1 1 d .
N10 N 0.4847(4) 0.7239(5) 0.4706(5) 0.041(3) Uani 1 1 d .
N11 N 0.4215(4) 0.5767(5) 0.4334(5) 0.039(3) Uani 1 1 d .
N12 N 0.4974(4) 0.6066(5) 0.4510(5) 0.043(3) Uani 1 1 d .
N13 N 0.4945(5) 0.5451(6) 0.4377(6) 0.057(4) Uani 1 1 d .
H13 H 0.5179 0.5219 0.4362 0.068 Uiso 1 1 calc R
N14 N 0.3773(5) 0.4719(6) 0.3947(5) 0.047(3) Uani 1 1 d .
C1 C 0.5821(6) 0.9721(8) 0.5649(7) 0.051(4) Uani 1 1 d .
H1 H 0.5592 1.0041 0.5581 0.061 Uiso 1 1 calc R
C2 C 0.6176(5) 0.8848(7) 0.5676(6) 0.040(3) Uani 1 1 d .
C3 C 0.6187(5) 0.8204(6) 0.5497(5) 0.036(3) Uani 1 1 d .
C4 C 0.6297(6) 0.7301(7) 0.5289(5) 0.043(3) Uani 1 1 d .
C5 C 0.6469(5) 0.6681(7) 0.5201(6) 0.044(3) Uani 1 1 d .
C6 C 0.6945(5) 0.6484(7) 0.5374(6) 0.045(4) Uani 1 1 d .
H6 H 0.7197 0.6750 0.5556 0.054 Uiso 1 1 calc R
C7 C 0.7033(6) 0.5881(8) 0.5267(7) 0.053(4) Uani 1 1 d .
H7 H 0.7350 0.5728 0.5380 0.063 Uiso 1 1 calc R
C8 C 0.6661(6) 0.5503(8) 0.4995(8) 0.064(5) Uani 1 1 d .
H8 H 0.6721 0.5087 0.4935 0.076 Uiso 1 1 calc R
C9 C 0.6188(6) 0.5740(8) 0.4806(7) 0.054(4) Uani 1 1 d .
H9 H 0.5936 0.5489 0.4605 0.065 Uiso 1 1 calc R
C10 C 0.4303(5) 0.7722(6) 0.4904(6) 0.039(3) Uani 1 1 d .
H10 H 0.4140 0.8033 0.5011 0.046 Uiso 1 1 calc R
C11 C 0.4463(5) 0.6874(7) 0.4625(6) 0.042(3) Uani 1 1 d .
C12 C 0.4529(5) 0.6230(7) 0.4481(5) 0.039(3) Uani 1 1 d .
C13 C 0.4498(5) 0.5280(8) 0.4275(7) 0.049(4) Uani 1 1 d .
C14 C 0.4262(5) 0.4685(7) 0.4108(6) 0.044(4) Uani 1 1 d .
C15 C 0.4480(6) 0.4129(8) 0.4073(8) 0.064(5) Uani 1 1 d .
H15 H 0.4817 0.4116 0.4165 0.076 Uiso 1 1 calc R
C16 C 0.4228(7) 0.3610(8) 0.3913(7) 0.059(5) Uani 1 1 d .
H16 H 0.4382 0.3228 0.3915 0.071 Uiso 1 1 calc R
C17 C 0.3733(7) 0.3654(8) 0.3746(7) 0.057(4) Uani 1 1 d .
H17 H 0.3545 0.3298 0.3625 0.069 Uiso 1 1 calc R
C18 C 0.3511(6) 0.4216(7) 0.3754(7) 0.050(4) Uani 1 1 d .
H18 H 0.3174 0.4244 0.3623 0.060 Uiso 1 1 calc R
O14W O 0.7416(7) 1.1839(9) 0.5473(7) 0.106(5) Uiso 1 1 d .
O16W O 0.7997(11) 1.1740(16) 0.2685(13) 0.198(12) Uiso 1 1 d .
O10W O 0.7662(9) 0.8567(12) 0.2277(9) 0.148(8) Uiso 1 1 d .
O15W O 0.4768(7) 0.5468(10) 0.2869(8) 0.117(6) Uiso 1 1 d .
O12W O 0.7153(9) 1.2451(12) 0.2175(10) 0.156(9) Uiso 1 1 d .
O17W O 0.6624(15) 0.666(2) 0.3722(17) 0.267(18) Uiso 1 1 d .
O13W O 0.7628(8) 0.9833(11) 0.2585(9) 0.129(7) Uiso 1 1 d .
O18W O 0.6162(10) 0.7808(14) 0.1233(11) 0.171(10) Uiso 1 1 d .

loop_
_atom_site_aniso_label
_atom_site_aniso_U_11
_atom_site_aniso_U_22
_atom_site_aniso_U_33
_atom_site_aniso_U_23
_atom_site_aniso_U_13
_atom_site_aniso_U_12
W1 0.0346(3) 0.0325(3) 0.0385(3) 0.0008(2) 0.0134(2) 0.0019(2)
W2 0.0355(3) 0.0335(3) 0.0345(3) -0.0005(2) 0.0141(2) 0.0010(2)
W3 0.0358(3) 0.0330(3) 0.0381(3) -0.0029(2) 0.0136(2) -0.0004(2)
W4 0.0333(3) 0.0323(3) 0.0322(3) -0.0014(2) 0.0125(2) -0.0006(2)
W5 0.0330(3) 0.0321(3) 0.0348(3) -0.0035(2) 0.0119(2) -0.0019(2)
W6 0.0331(3) 0.0346(3) 0.0337(3) -0.0010(2) 0.0096(2) 0.0004(2)
W7 0.0329(3) 0.0343(3) 0.0350(3) -0.0009(2) 0.0130(2) -0.0004(2)
W8 0.0327(3) 0.0330(3) 0.0371(3) -0.0024(2) 0.0130(2) -0.0021(2)
W9 0.0300(3) 0.0340(3) 0.0359(3) -0.0010(2) 0.0105(2) 0.0001(2)
W10 0.0319(3) 0.0343(3) 0.0359(3) -0.0006(2) 0.0113(2) 0.0011(2)
W11 0.0332(3) 0.0343(3) 0.0330(3) 0.0009(2) 0.0106(2) 0.0003(2)
W12 0.0351(3) 0.0314(3) 0.0358(3) -0.0017(2) 0.0129(2) 0.0002(2)
W13 0.0350(3) 0.0315(3) 0.0345(3) 0.0010(2) 0.0119(2) 0.0004(2)
W14 0.0340(3) 0.0323(3) 0.0322(3) 0.0005(2) 0.0126(2) 0.0001(2)
W15 0.0335(3) 0.0340(3) 0.0343(3) -0.0008(2) 0.0129(2) -0.0002(2)
Cu1 0.0324(8) 0.0356(9) 0.0411(9) -0.0029(7) 0.0127(7) -0.0009(7)
Cu2 0.0332(9) 0.0408(10) 0.0535(11) -0.0115(8) 0.0144(8) -0.0027(7)
Cu3 0.0361(9) 0.0455(10) 0.0452(10) -0.0112(8) 0.0154(8) -0.0053(7)
Cu4 0.0471(11) 0.0442(10) 0.0538(12) 0.0031(9) 0.0164(9) 0.0071(8)
Cu5 0.0328(9) 0.0379(9) 0.0534(11) -0.0057(8) 0.0143(8) -0.0004(7)
Cu6 0.0415(10) 0.0505(11) 0.0532(12) 0.0050(9) 0.0095(9) 0.0014(8)
P1 0.0291(17) 0.0308(17) 0.0342(18) -0.0021(14) 0.0114(14) 0.0001(13)
P2 0.0340(18) 0.0297(17) 0.0336(18) 0.0004(14) 0.0106(15) 0.0015(14)
P4 0.040(3) 0.025(2) 0.042(3) 0.000 0.019(2) 0.000
Na1 0.051(6) 0.052(6) 0.049(6) -0.001(4) 0.018(4) 0.000(4)
O1 0.048(6) 0.034(5) 0.053(6) 0.002(5) 0.022(5) 0.001(4)
O1A 0.038(5) 0.040(5) 0.034(5) 0.000(4) 0.013(4) 0.002(4)
O1W 0.076(9) 0.053(7) 0.079(9) -0.011(7) 0.022(7) -0.016(6)
O2 0.032(5) 0.039(5) 0.033(5) -0.001(4) 0.010(4) -0.003(4)
O2W 0.089(9) 0.061(8) 0.086(10) 0.017(7) 0.049(8) 0.033(7)
O3 0.028(5) 0.041(5) 0.036(5) -0.005(4) 0.011(4) -0.003(4)
O3W 0.080(9) 0.057(8) 0.060(8) 0.004(6) 0.014(7) 0.002(6)
O4 0.035(5) 0.046(6) 0.042(6) -0.001(5) 0.011(4) 0.006(4)
O4W 0.066(8) 0.046(7) 0.072(9) 0.012(6) -0.005(6) -0.017(6)
O5 0.035(5) 0.032(5) 0.049(6) -0.002(4) 0.015(4) 0.008(4)
O5W 0.048(7) 0.071(9) 0.084(10) 0.008(7) -0.001(6) 0.000(6)
O6 0.046(6) 0.040(6) 0.041(6) -0.010(4) 0.015(5) -0.014(4)
O6W 0.102(12) 0.176(19) 0.064(10) -0.010(11) 0.045(9) -0.032(12)
O7 0.040(5) 0.047(6) 0.046(6) -0.013(5) 0.021(5) -0.008(4)
O7W 0.163(18) 0.129(16) 0.077(11) 0.016(11) 0.071(12) 0.019(13)
O8 0.042(5) 0.027(5) 0.039(5) 0.001(4) 0.014(4) 0.000(4)
O8W 0.048(7) 0.090(9) 0.065(8) -0.031(7) 0.032(6) -0.025(6)
O9 0.032(5) 0.030(5) 0.038(5) 0.003(4) 0.007(4) 0.007(4)
O9W 0.038(12) 0.046(13) 0.057(16) 0.006(11) 0.027(12) 0.005(9)
O10 0.033(5) 0.039(5) 0.040(5) 0.002(4) 0.008(4) 0.002(4)
O11 0.030(5) 0.029(5) 0.037(5) 0.001(4) 0.013(4) -0.005(4)
O12 0.037(5) 0.041(5) 0.041(5) -0.001(4) 0.020(4) -0.002(4)
O13 0.031(5) 0.034(5) 0.037(5) -0.004(4) 0.014(4) -0.004(4)
O14 0.033(5) 0.037(5) 0.037(5) -0.004(4) 0.009(4) -0.002(4)
O15 0.033(5) 0.029(5) 0.040(5) -0.001(4) 0.016(4) -0.003(4)
O16 0.038(5) 0.027(5) 0.036(5) -0.009(4) 0.006(4) -0.002(4)
O17 0.048(6) 0.048(6) 0.044(6) -0.006(5) 0.023(5) 0.003(5)
O19 0.034(5) 0.046(6) 0.050(6) 0.006(5) 0.014(5) -0.002(4)
O20 0.033(5) 0.035(5) 0.034(5) -0.002(4) 0.008(4) 0.008(4)
O21 0.038(5) 0.039(5) 0.034(5) -0.001(4) 0.008(4) 0.000(4)
O22 0.041(5) 0.042(6) 0.041(6) 0.002(4) 0.015(4) -0.001(4)
O23 0.033(5) 0.031(5) 0.041(5) 0.001(4) 0.006(4) 0.003(4)
O24 0.041(5) 0.021(4) 0.045(6) -0.007(4) 0.013(4) -0.001(4)
O25 0.037(5) 0.044(6) 0.036(5) -0.003(4) 0.021(4) -0.001(4)
O26 0.028(5) 0.029(5) 0.039(5) 0.000(4) 0.006(4) 0.007(4)
O27 0.036(5) 0.037(5) 0.040(5) -0.001(4) 0.010(4) 0.002(4)
O28 0.032(5) 0.039(5) 0.035(5) 0.001(4) 0.012(4) -0.002(4)
O29 0.042(5) 0.037(5) 0.037(5) 0.004(4) 0.016(4) 0.006(4)
O30 0.032(5) 0.039(5) 0.040(5) -0.001(4) 0.020(4) 0.007(4)
O31 0.039(5) 0.039(5) 0.044(6) 0.001(4) 0.023(4) 0.004(4)
O32 0.047(6) 0.025(5) 0.044(6) -0.001(4) 0.020(5) -0.001(4)
O33 0.038(5) 0.031(5) 0.040(5) -0.006(4) 0.013(4) -0.007(4)
O34 0.036(5) 0.032(5) 0.043(6) 0.003(4) 0.009(4) 0.001(4)
O35 0.032(5) 0.040(5) 0.032(5) 0.002(4) 0.006(4) 0.000(4)
O36 0.035(5) 0.043(6) 0.036(5) 0.004(4) 0.014(4) 0.006(4)
O37 0.048(6) 0.040(6) 0.046(6) -0.002(5) 0.014(5) 0.000(5)
O38 0.035(5) 0.033(5) 0.045(6) -0.003(4) 0.014(4) -0.001(4)
O39 0.039(5) 0.035(5) 0.035(5) -0.004(4) 0.014(4) -0.013(4)
O40 0.039(5) 0.041(6) 0.056(6) 0.004(5) 0.023(5) 0.002(4)
O41 0.033(5) 0.027(5) 0.034(5) -0.001(4) 0.011(4) -0.001(4)
O42 0.040(5) 0.031(5) 0.035(5) 0.000(4) 0.016(4) -0.001(4)
O43 0.035(5) 0.043(6) 0.038(5) -0.001(4) 0.011(4) 0.003(4)
O44 0.047(6) 0.032(5) 0.033(5) 0.000(4) 0.016(4) 0.007(4)
O45 0.045(6) 0.044(6) 0.050(6) -0.008(5) 0.016(5) -0.008(5)
O46 0.045(5) 0.029(5) 0.037(5) 0.001(4) 0.016(4) -0.003(4)
O47 0.036(5) 0.037(5) 0.044(6) -0.002(4) 0.013(4) 0.000(4)
O48 0.046(6) 0.038(5) 0.032(5) -0.005(4) 0.021(4) 0.001(4)
O49 0.036(5) 0.046(6) 0.043(6) 0.004(5) 0.017(4) -0.003(4)
O50 0.044(6) 0.049(6) 0.034(5) 0.003(4) 0.009(4) 0.005(4)
O51 0.030(5) 0.036(5) 0.040(5) 0.000(4) 0.014(4) -0.002(4)
O52 0.033(5) 0.036(5) 0.032(5) -0.002(4) 0.008(4) -0.005(4)
O53 0.028(5) 0.039(5) 0.040(5) -0.013(4) 0.013(4) -0.001(4)
O54 0.033(5) 0.037(5) 0.038(5) -0.002(4) 0.019(4) 0.002(4)
O55 0.040(5) 0.031(5) 0.032(5) -0.001(4) 0.012(4) -0.001(4)
O56 0.046(6) 0.044(6) 0.071(8) 0.011(6) 0.011(6) 0.003(5)
O57 0.047(6) 0.042(6) 0.048(6) -0.016(5) 0.010(5) 0.002(5)
N1 0.037(6) 0.035(6) 0.044(7) -0.006(5) 0.014(5) 0.005(5)
N2 0.038(7) 0.034(6) 0.058(8) 0.000(6) 0.012(6) 0.000(5)
N3 0.036(6) 0.045(7) 0.038(7) -0.005(5) 0.013(5) -0.002(5)
N4 0.030(6) 0.039(6) 0.044(7) -0.005(5) 0.011(5) 0.002(5)
N5 0.035(6) 0.031(6) 0.044(7) -0.004(5) 0.015(5) -0.002(5)
N6 0.027(6) 0.039(6) 0.037(6) 0.000(5) 0.006(5) 0.006(5)
N7 0.034(6) 0.038(7) 0.052(8) -0.001(6) 0.007(6) -0.001(5)
N8 0.040(7) 0.034(6) 0.050(7) 0.000(5) 0.015(6) -0.008(5)
N9 0.031(6) 0.042(7) 0.051(7) -0.004(6) 0.010(6) -0.001(5)
N10 0.043(7) 0.034(6) 0.049(7) -0.005(5) 0.019(6) 0.001(5)
N11 0.028(6) 0.030(6) 0.060(8) -0.003(5) 0.015(6) 0.000(5)
N12 0.033(6) 0.030(6) 0.067(9) -0.012(6) 0.020(6) -0.005(5)
N13 0.038(7) 0.048(8) 0.094(12) -0.008(7) 0.036(8) 0.001(6)
N14 0.051(8) 0.037(7) 0.062(9) -0.011(6) 0.031(7) -0.004(6)
C1 0.048(9) 0.040(9) 0.070(11) 0.003(8) 0.029(9) -0.006(7)
C2 0.037(8) 0.037(8) 0.049(9) 0.001(6) 0.019(7) -0.005(6)
C3 0.037(7) 0.034(7) 0.032(7) 0.003(6) 0.008(6) -0.002(6)
C4 0.048(9) 0.049(9) 0.030(7) -0.001(6) 0.012(6) 0.003(7)
C5 0.047(9) 0.036(8) 0.052(9) 0.010(7) 0.023(7) 0.000(6)
C6 0.041(8) 0.042(8) 0.048(9) -0.009(7) 0.011(7) 0.000(6)
C7 0.057(10) 0.051(10) 0.061(11) 0.004(8) 0.033(9) 0.014(8)
C8 0.048(10) 0.039(9) 0.093(14) -0.022(9) 0.013(9) 0.019(7)
C9 0.054(10) 0.043(9) 0.064(11) -0.026(8) 0.020(8) -0.014(7)
C10 0.040(8) 0.032(7) 0.046(8) -0.009(6) 0.018(7) -0.003(6)
C11 0.045(8) 0.033(7) 0.039(8) -0.009(6) 0.004(6) 0.001(6)
C12 0.035(7) 0.038(8) 0.040(8) -0.005(6) 0.010(6) 0.003(6)
C13 0.031(8) 0.049(9) 0.068(11) -0.006(8) 0.020(7) 0.010(7)
C14 0.042(8) 0.044(8) 0.057(10) -0.002(7) 0.033(7) 0.001(6)
C15 0.042(9) 0.056(11) 0.095(15) -0.008(10) 0.027(10) -0.015(8)
C16 0.062(11) 0.046(9) 0.082(13) 0.006(9) 0.042(10) 0.012(8)
C17 0.072(12) 0.048(10) 0.060(11) -0.013(8) 0.034(9) -0.014(8)
C18 0.045(9) 0.043(9) 0.063(11) -0.016(8) 0.020(8) -0.019(7)

loop_
_atom_type_symbol
_atom_type_description
_atom_type_scat_dispersion_real
_atom_type_scat_dispersion_imag
_atom_type_scat_source
C C 0.0033 0.0016 'International Tables Vol C Tables 4.2.6.8 and 6.1.1.4'
H H 0.0000 0.0000 'International Tables Vol C Tables 4.2.6.8 and 6.1.1.4'
Cu Cu 0.3201 1.2651 'International Tables Vol C Tables 4.2.6.8 and 6.1.1.4'
N N 0.0061 0.0033 'International Tables Vol C Tables 4.2.6.8 and 6.1.1.4'
Na Na 0.0362 0.0249 'International Tables Vol C Tables 4.2.6.8 and 6.1.1.4'
O O 0.0106 0.0060 'International Tables Vol C Tables 4.2.6.8 and 6.1.1.4'
P P 0.1023 0.0942 'International Tables Vol C Tables 4.2.6.8 and 6.1.1.4'
W W -0.8490 6.8722 'International Tables Vol C Tables 4.2.6.8 and 6.1.1.4'

loop_
_geom_angle_atom_site_label_1
_geom_angle_atom_site_label_2
_geom_angle_atom_site_label_3
_geom_angle
_geom_angle_site_symmetry_1
_geom_angle_site_symmetry_3
O4 W1 O3 100.8(4) . .
O4 W1 O1A 102.8(4) . .
O3 W1 O1A 93.8(4) . .
O4 W1 O5 97.4(4) . .
O3 W1 O5 96.8(4) . .
O1A W1 O5 155.1(4) . .
O4 W1 O6 92.5(4) . .
O3 W1 O6 166.4(4) . .
O1A W1 O6 80.4(4) . .
O5 W1 O6 84.2(4) . .
O4 W1 O55 167.0(4) . 2_655
O3 W1 O55 89.1(4) . 2_655
O1A W1 O55 84.9(4) . 2_655
O5 W1 O55 72.8(3) . 2_655
O6 W1 O55 78.2(4) . 2_655
O1 W2 O9 97.2(4) . .
O1 W2 O1A 98.2(4) . .
O9 W2 O1A 164.6(4) . .
O1 W2 O8 95.4(4) . .
O9 W2 O8 92.8(4) . .
O1A W2 O8 86.9(4) . .
O1 W2 O23 97.4(4) . 2_655
O9 W2 O23 88.5(4) . 2_655
O1A W2 O23 88.4(4) . 2_655
O8 W2 O23 166.9(4) . 2_655
O1 W2 O54 177.9(4) . 2_655
O9 W2 O54 80.8(4) . 2_655
O1A W2 O54 83.9(4) . 2_655
O8 W2 O54 84.2(4) . 2_655
O23 W2 O54 83.1(4) 2_655 2_655
O1 W2 Na1 133.1(4) . 2_655
O9 W2 Na1 51.2(4) . 2_655
O1A W2 Na1 115.6(4) . 2_655
O8 W2 Na1 116.9(4) . 2_655
O23 W2 Na1 54.9(4) 2_655 2_655
O54 W2 Na1 45.8(3) 2_655 2_655
O7 W3 O6 102.0(5) . .
O7 W3 O8 102.1(4) . .
O6 W3 O8 90.7(4) . .
O7 W3 O5 98.4(4) . 2_655
O6 W3 O5 97.8(4) . 2_655
O8 W3 O5 155.7(4) . 2_655
O7 W3 O10 92.4(4) . .
O6 W3 O10 165.0(4) . .
O8 W3 O10 81.9(4) . .
O5 W3 O10 84.2(4) 2_655 .
O7 W3 O55 168.8(4) . .
O6 W3 O55 86.9(4) . .
O8 W3 O55 84.3(4) . .
O5 W3 O55 73.5(4) 2_655 .
O10 W3 O55 79.4(4) . .
O48 W4 O24 100.7(4) . .
O48 W4 O9 94.5(4) . .
O24 W4 O9 92.3(4) . .
O48 W4 O26 97.7(4) . .
O24 W4 O26 91.7(4) . .
O9 W4 O26 166.3(4) . .
O48 W4 O11 93.0(4) . .
O24 W4 O11 166.2(4) . .
O9 W4 O11 87.7(4) . .
O26 W4 O11 85.4(4) . .
O48 W4 O25 173.1(4) . .
O24 W4 O25 85.3(4) . .
O9 W4 O25 81.7(4) . .
O26 W4 O25 85.5(4) . .
O11 W4 O25 81.1(4) . .
O48 W4 Na1 134.3(4) . 2_655
O24 W4 Na1 56.6(4) . 2_655
O9 W4 Na1 53.0(4) . 2_655
O26 W4 Na1 119.8(4) . 2_655
O11 W4 Na1 113.7(4) . 2_655
O25 W4 Na1 46.9(4) . 2_655
O12 W5 O10 99.9(4) . .
O12 W5 O11 101.2(4) . .
O10 W5 O11 96.3(4) . .
O12 W5 O13 98.1(4) . .
O10 W5 O13 93.9(4) . .
O11 W5 O13 156.3(4) . .
O12 W5 O14 90.2(4) . .
O10 W5 O14 169.9(4) . .
O11 W5 O14 81.5(4) . .
O13 W5 O14 84.7(4) . .
O12 W5 O42 167.8(4) . .
O10 W5 O42 89.8(4) . .
O11 W5 O42 85.0(4) . .
O13 W5 O42 73.7(4) . .
O14 W5 O42 80.2(3) . .
O50 W6 O14 101.6(4) . .
O50 W6 O20 100.7(4) . .
O14 W6 O20 94.4(4) . .
O50 W6 O26 101.7(4) . .
O14 W6 O26 90.6(4) . .
O20 W6 O26 155.6(4) . .
O50 W6 O27 95.8(4) . .
O14 W6 O27 162.5(4) . .
O20 W6 O27 83.9(4) . .
O26 W6 O27 84.3(4) . .
O50 W6 O53 170.4(4) . .
O14 W6 O53 84.3(4) . .
O20 W6 O53 71.0(3) . .
O26 W6 O53 85.7(4) . .
O27 W6 O53 78.7(4) . .
O22 W7 O23 99.1(4) . .
O22 W7 O33 98.3(4) . .
O23 W7 O33 91.5(4) . .
O22 W7 O16 96.8(4) . .
O23 W7 O16 90.4(4) . .
O33 W7 O16 164.3(4) . .
O22 W7 O21 96.3(4) . .
O23 W7 O21 164.4(4) . .
O33 W7 O21 88.6(4) . .
O16 W7 O21 85.5(4) . .
O22 W7 O2 177.1(4) . .
O23 W7 O2 83.6(4) . .
O33 W7 O2 80.5(4) . .
O16 W7 O2 84.2(4) . .
O21 W7 O2 81.0(4) . .
O22 W7 Na1 135.7(4) . .
O23 W7 Na1 56.6(4) . .
O33 W7 Na1 52.0(4) . .
O16 W7 Na1 117.5(4) . .
O21 W7 Na1 112.5(4) . .
O2 W7 Na1 45.3(3) . .
O17 W8 O15 100.8(4) . .
O17 W8 O16 103.5(4) . .
O15 W8 O16 91.3(4) . .
O17 W8 O13 98.9(4) . .
O15 W8 O13 94.6(4) . .
O16 W8 O13 155.3(4) . .
O17 W8 O3 94.7(4) . 2_655
O15 W8 O3 164.3(4) . 2_655
O16 W8 O3 82.8(4) . 2_655
O13 W8 O3 85.3(4) . 2_655
O17 W8 O42 169.4(4) . .
O15 W8 O42 84.2(3) . .
O16 W8 O42 85.6(4) . .
O13 W8 O42 71.2(3) . .
O3 W8 O42 80.9(3) 2_655 .
O19 W9 O34 99.0(4) . .
O19 W9 O21 102.1(5) . .
O34 W9 O21 95.8(4) . .
O19 W9 O20 95.4(4) . .
O34 W9 O20 95.8(4) . .
O21 W9 O20 157.2(4) . .
O19 W9 O15 90.2(4) . .
O34 W9 O15 170.7(4) . .
O21 W9 O15 82.0(4) . .
O20 W9 O15 83.5(4) . .
O19 W9 O53 165.9(4) . .
O34 W9 O53 90.9(4) . .
O21 W9 O53 86.7(4) . .
O20 W9 O53 73.6(4) . .
O15 W9 O53 80.1(3) . .
O37 W10 O38 102.6(4) . .
O37 W10 O35 102.0(5) . .
O38 W10 O35 91.3(4) . .
O37 W10 O36 101.0(4) . .
O38 W10 O36 96.6(4) . .
O35 W10 O36 153.4(4) . .
O37 W10 O34 93.8(4) . .
O38 W10 O34 163.2(4) . .
O35 W10 O34 82.0(4) . .
O36 W10 O34 83.3(4) . .
O37 W10 O52 169.9(4) . .
O38 W10 O52 85.6(4) . .
O35 W10 O52 83.4(4) . .
O36 W10 O52 72.0(4) . .
O34 W10 O52 78.4(3) . .
O49 W11 O27 98.8(5) . .
O49 W11 O28 103.4(4) . .
O27 W11 O28 94.4(4) . .
O49 W11 O36 95.1(4) . .
O27 W11 O36 97.2(4) . .
O28 W11 O36 156.4(4) . .
O49 W11 O39 94.2(4) . .
O27 W11 O39 166.7(4) . .
O28 W11 O39 79.8(4) . .
O36 W11 O39 84.5(4) . .
O49 W11 O52 166.6(4) . .
O27 W11 O52 89.2(4) . .
O28 W11 O52 86.6(4) . .
O36 W11 O52 73.1(4) . .
O39 W11 O52 78.6(3) . .
O45 W12 O44 100.6(4) . .
O45 W12 O41 103.2(4) . .
O44 W12 O41 94.8(4) . .
O45 W12 O46 96.2(5) . .
O44 W12 O46 95.6(4) . .
O41 W12 O46 155.8(4) . .
O45 W12 O38 91.8(4) . .
O44 W12 O38 167.6(4) . .
O41 W12 O38 81.2(4) . .
O46 W12 O38 83.9(4) . .
O45 W12 O51 166.1(4) . .
O44 W12 O51 89.3(4) . .
O41 W12 O51 85.4(4) . .
O46 W12 O51 73.0(4) . .
O38 W12 O51 78.7(3) . .
O47 W13 O39 101.4(4) . .
O47 W13 O46 100.8(4) . .
O39 W13 O46 97.3(4) . .
O47 W13 O32 101.8(4) . .
O39 W13 O32 89.3(4) . .
O46 W13 O32 154.7(4) . .
O47 W13 O44 95.9(4) . 2_655
O39 W13 O44 161.8(4) . 2_655
O46 W13 O44 84.8(4) . 2_655
O32 W13 O44 81.7(4) . 2_655
O47 W13 O51 171.7(4) . .
O39 W13 O51 84.2(4) . .
O46 W13 O51 72.2(4) . .
O32 W13 O51 84.2(4) . .
O44 W13 O51 79.2(3) 2_655 .
O31 W14 O32 98.1(4) . .
O31 W14 O43 97.5(4) . 2_655
O32 W14 O43 93.1(4) . 2_655
O31 W14 O28 96.4(4) . .
O32 W14 O28 88.2(4) . .
O43 W14 O28 165.7(4) 2_655 .
O31 W14 O24 94.4(4) . .
O32 W14 O24 167.4(4) . .
O43 W14 O24 87.2(4) 2_655 .
O28 W14 O24 88.5(4) . .
O31 W14 O29 176.1(4) . .
O32 W14 O29 85.9(4) . .
O43 W14 O29 82.3(4) 2_655 .
O28 W14 O29 83.7(4) . .
O24 W14 O29 81.7(4) . .
O40 W15 O33 97.3(4) . .
O40 W15 O35 95.9(5) . .
O33 W15 O35 92.4(4) . .
O40 W15 O43 97.8(5) . .
O33 W15 O43 89.0(4) . .
O35 W15 O43 166.0(4) . .
O40 W15 O41 97.8(4) . .
O33 W15 O41 164.9(4) . .
O35 W15 O41 87.0(4) . .
O43 W15 O41 88.0(4) . .
O40 W15 O30 179.8(5) . .
O33 W15 O30 82.6(4) . .
O35 W15 O30 84.0(4) . .
O43 W15 O30 82.3(4) . .
O41 W15 O30 82.3(4) . .
O40 W15 Na1 133.9(4) . .
O33 W15 Na1 51.7(4) . .
O35 W15 Na1 115.9(4) . .
O43 W15 Na1 55.2(4) . .
O41 W15 Na1 115.4(4) . .
O30 W15 Na1 46.1(4) . .
N5 Cu1 N1 80.7(5) . .
N5 Cu1 N8 91.4(5) . .
N1 Cu1 N8 165.2(5) . .
N5 Cu1 O48 166.2(4) . 5_676
N1 Cu1 O48 93.3(4) . 5_676
N8 Cu1 O48 91.5(4) . 5_676
N5 Cu1 O31 106.2(4) . .
N1 Cu1 O31 99.0(4) . .
N8 Cu1 O31 95.2(4) . .
O48 Cu1 O31 87.0(4) 5_676 .
O19 Cu2 O57 91.2(4) . .
O19 Cu2 N11 168.4(5) . 3
O57 Cu2 N11 93.6(4) . 3
O19 Cu2 N14 92.9(5) . 3
O57 Cu2 N14 174.2(5) . 3
N11 Cu2 N14 81.6(5) 3 3
O19 Cu2 O7W 90.6(6) . .
O57 Cu2 O7W 96.4(6) . .
N11 Cu2 O7W 99.4(7) 3 .
N14 Cu2 O7W 87.7(6) 3 .
O57 Cu3 O8W 89.7(5) . .
O57 Cu3 N9 93.2(5) . 3
O8W Cu3 N9 173.0(6) . 3
O57 Cu3 O12 157.9(4) . 7_676
O8W Cu3 O12 86.4(4) . 7_676
N9 Cu3 O12 88.6(4) 3 7_676
O57 Cu3 O3W 105.6(5) . .
O8W Cu3 O3W 90.1(6) . .
N9 Cu3 O3W 95.2(5) 3 .
O12 Cu3 O3W 96.2(4) 7_676 .
O56 Cu4 O2W 91.6(6) . .
O56 Cu4 N2 87.9(5) . 6_575
O2W Cu4 N2 171.8(6) . 6_575
O56 Cu4 O1W 175.8(6) . .
O2W Cu4 O1W 86.9(6) . .
N2 Cu4 O1W 93.0(5) 6_575 .
O56 Cu4 O40 101.6(5) . .
O2W Cu4 O40 87.0(5) . .
N2 Cu4 O40 101.1(5) 6_575 .
O1W Cu4 O40 82.2(5) . .
N6 Cu5 N12 163.4(5) . .
N6 Cu5 N10 90.1(5) . .
N12 Cu5 N10 81.6(5) . .
N6 Cu5 N7 80.1(5) . .
N12 Cu5 N7 103.1(5) . .
N10 Cu5 N7 159.9(5) . .
N6 Cu5 O47 97.5(4) . .
N12 Cu5 O47 97.9(5) . .
N10 Cu5 O47 98.3(4) . .
N7 Cu5 O47 100.3(4) . .
O56 Cu6 O4W 174.5(5) . .
O56 Cu6 O5W 90.2(5) . .
O4W Cu6 O5W 85.6(5) . .
O56 Cu6 N3 87.6(5) . 6_575
O4W Cu6 N3 96.4(5) . 6_575
O5W Cu6 N3 176.2(6) . 6_575
O56 Cu6 O6W 95.4(6) . .
O4W Cu6 O6W 88.4(7) . .
O5W Cu6 O6W 93.0(6) . .
N3 Cu6 O6W 90.3(5) 6_575 .
O2 P1 O25 112.3(5) . .
O2 P1 O42 109.2(5) . .
O25 P1 O42 110.6(5) . .
O2 P1 O53 111.1(5) . .
O25 P1 O53 107.6(5) . .
O42 P1 O53 105.9(5) . .
O30 P2 O29 112.2(5) . .
O30 P2 O51 109.3(5) . .
O29 P2 O51 110.0(5) . .
O30 P2 O52 109.2(5) . .
O29 P2 O52 109.4(5) . .
O51 P2 O52 106.6(5) . .
O54 P4 O54 110.8(8) . 2_655
O54 P4 O55 109.7(5) . .
O54 P4 O55 110.0(5) 2_655 .
O54 P4 O55 110.0(5) . 2_655
O54 P4 O55 109.7(5) 2_655 2_655
O55 P4 O55 106.4(7) . 2_655
O9W Na1 O9W 3(3) . 2_655
O9W Na1 O2 82(3) . .
O9W Na1 O2 84.7(7) 2_655 .
O9W Na1 O30 81(3) . .
O9W Na1 O30 83.6(8) 2_655 .
O2 Na1 O30 73.7(5) . .
O9W Na1 O25 85(3) . 2_655
O9W Na1 O25 82.1(7) 2_655 2_655
O2 Na1 O25 141.6(7) . 2_655
O30 Na1 O25 139.5(7) . 2_655
O9W Na1 O54 84(3) . .
O9W Na1 O54 83.5(8) 2_655 .
O2 Na1 O54 70.9(5) . .
O30 Na1 O54 143.3(7) . .
O25 Na1 O54 71.8(5) 2_655 .
O9W Na1 O29 84(3) . 2_655
O9W Na1 O29 83.0(8) 2_655 2_655
O2 Na1 O29 143.1(7) . 2_655
O30 Na1 O29 70.4(5) . 2_655
O25 Na1 O29 70.4(5) 2_655 2_655
O54 Na1 O29 141.2(7) . 2_655
O9W Na1 O33 129(3) . .
O9W Na1 O33 132.0(8) 2_655 .
O2 Na1 O33 58.4(4) . .
O30 Na1 O33 58.6(4) . .
O25 Na1 O33 145.9(7) 2_655 .
O54 Na1 O33 108.5(6) . .
O29 Na1 O33 107.6(6) 2_655 .
O9W Na1 O9 131(3) . 2_655
O9W Na1 O9 128.4(9) 2_655 2_655
O2 Na1 O9 108.1(6) . 2_655
O30 Na1 O9 147.8(7) . 2_655
O25 Na1 O9 56.6(4) 2_655 2_655
O54 Na1 O9 56.9(4) . 2_655
O29 Na1 O9 106.8(6) 2_655 2_655
O33 Na1 O9 94.1(5) . 2_655
O9W Na1 O43 129(3) . .
O9W Na1 O43 129.5(10) 2_655 .
O2 Na1 O43 109.9(6) . .
O30 Na1 O43 57.5(4) . .
O25 Na1 O43 106.2(6) 2_655 .
O54 Na1 O43 146.8(7) . .
O29 Na1 O43 55.9(4) 2_655 .
O33 Na1 O43 54.2(4) . .
O9 Na1 O43 93.6(5) 2_655 .
O9W Na1 O24 131(3) . 2_655
O9W Na1 O24 128.3(7) 2_655 2_655
O2 Na1 O24 147.0(7) . 2_655
O30 Na1 O24 106.8(6) . 2_655
O25 Na1 O24 56.8(4) 2_655 2_655
O54 Na1 O24 108.2(6) . 2_655
O29 Na1 O24 56.0(4) 2_655 2_655
O33 Na1 O24 92.9(5) . 2_655
O9 Na1 O24 53.8(4) 2_655 2_655
O43 Na1 O24 52.3(4) . 2_655
O9W Na1 Na1 2(2) . 2_655
O9W Na1 Na1 0.7(7) 2_655 2_655
O2 Na1 Na1 84.0(6) . 2_655
O30 Na1 Na1 83.6(5) . 2_655
O25 Na1 Na1 82.6(6) 2_655 2_655
O54 Na1 Na1 83.2(4) . 2_655
O29 Na1 Na1 83.6(5) 2_655 2_655
O33 Na1 Na1 131.5(8) . 2_655
O9 Na1 Na1 128.5(6) 2_655 2_655
O43 Na1 Na1 129.9(4) . 2_655
O24 Na1 Na1 129.0(8) 2_655 2_655
W1 O1A W2 154.2(5) . .
P1 O2 W7 131.5(5) . .
P1 O2 Na1 131.3(6) . .
W7 O2 Na1 97.1(5) . .
W1 O3 W8 162.8(6) . 2_655
W1 O5 W3 119.9(5) . 2_655
W3 O6 W1 149.0(6) . .
W3 O8 W2 145.4(5) . .
W4 O9 W2 160.1(5) . .
W4 O9 Na1 96.0(4) . 2_655
W2 O9 Na1 98.0(5) . 2_655
Na1 O9W O9W 176(4) . 2_655
Na1 O9W Na1 177(3) . 2_655
O9W O9W Na1 1.1(12) 2_655 2_655
W5 O10 W3 159.3(5) . .
W5 O11 W4 155.3(5) . .
W5 O12 Cu3 155.9(6) . 7_676
W8 O13 W5 120.2(5) . .
W6 O14 W5 148.2(5) . .
W8 O15 W9 147.4(5) . .
W8 O16 W7 146.3(5) . .
W9 O19 Cu2 159.0(7) . .
W6 O20 W9 119.6(4) . .
W9 O21 W7 154.9(6) . .
W7 O23 W2 163.4(6) . 2_655
W4 O24 W14 161.3(5) . .
W4 O24 Na1 92.7(5) . 2_655
W14 O24 Na1 94.9(4) . 2_655
P1 O25 W4 133.4(6) . .
P1 O25 Na1 129.6(6) . 2_655
W4 O25 Na1 96.8(5) . 2_655
W4 O26 W6 145.9(5) . .
W11 O27 W6 161.8(5) . .
W14 O28 W11 152.5(5) . .
P2 O29 W14 130.9(6) . .
P2 O29 Na1 129.0(6) . 2_655
W14 O29 Na1 100.1(5) . 2_655
P2 O30 W15 131.4(5) . .
P2 O30 Na1 131.6(6) . .
W15 O30 Na1 96.9(5) . .
W14 O31 Cu1 140.6(5) . .
W14 O32 W13 145.2(5) . .
W15 O33 W7 159.6(6) . .
W15 O33 Na1 97.3(5) . .
W7 O33 Na1 96.6(5) . .
W9 O34 W10 159.5(6) . .
W10 O35 W15 146.2(5) . .
W10 O36 W11 120.3(5) . .
W10 O38 W12 149.3(5) . .
W13 O39 W11 151.6(6) . .
W15 O40 Cu4 144.9(5) . .
W12 O41 W15 153.8(5) . .
P1 O42 W5 129.6(5) . .
P1 O42 W8 123.6(5) . .
W5 O42 W8 94.8(3) . .
W14 O43 W15 159.6(6) 2_655 .
W14 O43 Na1 97.8(5) 2_655 .
W15 O43 Na1 92.9(5) . .
W12 O44 W13 161.8(6) . 2_655
W13 O46 W12 120.6(5) . .
W13 O47 Cu5 142.9(5) . .
W4 O48 Cu1 136.3(5) . 5_676
P2 O51 W12 129.6(5) . .
P2 O51 W13 123.9(5) . .
W12 O51 W13 94.0(3) . .
P2 O52 W11 128.8(5) . .
P2 O52 W10 123.9(5) . .
W11 O52 W10 94.4(3) . .
P1 O53 W9 129.0(6) . .
P1 O53 W6 123.7(5) . .
W9 O53 W6 95.6(3) . .
P4 O54 W2 130.3(6) . 2_655
P4 O54 Na1 131.4(6) . .
W2 O54 Na1 98.3(5) 2_655 .
P4 O55 W3 124.3(5) . .
P4 O55 W1 129.5(5) . 2_655
W3 O55 W1 93.7(3) . 2_655
Cu4 O56 Cu6 124.6(6) . .
Cu3 O57 Cu2 125.1(6) . .
C1 N1 C2 101.1(12) . .
C1 N1 Cu1 145.2(11) . .
C2 N1 Cu1 113.7(9) . .
C1 N2 N3 107.2(12) . .
C1 N2 Cu4 132.5(11) . 6_576
N3 N2 Cu4 118.7(9) . 6_576
C2 N3 N2 105.8(12) . .
C2 N3 Cu6 136.1(11) . 6_576
N2 N3 Cu6 117.6(9) . 6_576
C3 N4 C4 101.5(12) . .
N6 N5 C3 104.0(11) . .
N6 N5 Cu1 137.5(9) . .
C3 N5 Cu1 114.3(9) . .
C4 N6 N5 107.5(11) . .
C4 N6 Cu5 116.8(10) . .
N5 N6 Cu5 133.5(8) . .
C9 N7 C5 118.2(13) . .
C9 N7 Cu5 127.0(10) . .
C5 N7 Cu5 114.8(10) . .
C10 N8 N10 106.2(11) . .
C10 N8 Cu1 126.8(10) . .
N10 N8 Cu1 126.8(9) . .
C11 N9 C10 102.7(12) . .
C11 N9 Cu3 132.4(10) . 3_445
C10 N9 Cu3 124.9(10) . 3_445
C11 N10 N8 106.2(11) . .
C11 N10 Cu5 113.2(9) . .
N8 N10 Cu5 138.7(9) . .
C12 N11 C13 102.5(12) . .
C12 N11 Cu2 141.8(10) . 3_445
C13 N11 Cu2 111.8(10) . 3_445
C12 N12 N13 105.9(11) . .
C12 N12 Cu5 113.5(9) . .
N13 N12 Cu5 140.4(9) . .
C13 N13 N12 107.0(12) . .
C18 N14 C14 119.5(14) . .
C18 N14 Cu2 126.7(11) . 3_445
C14 N14 Cu2 113.6(10) . 3_445
N2 C1 N1 112.4(14) . .
N3 C2 N1 113.4(13) . .
N3 C2 C3 132.5(13) . .
N1 C2 C3 113.8(12) . .
N4 C3 N5 113.7(12) . .
N4 C3 C2 133.1(13) . .
N5 C3 C2 113.1(12) . .
N6 C4 N4 113.3(13) . .
N6 C4 C5 115.9(13) . .
N4 C4 C5 130.8(14) . .
N7 C5 C6 123.8(14) . .
N7 C5 C4 110.6(13) . .
C6 C5 C4 125.6(14) . .
C7 C6 C5 117.1(15) . .
C8 C7 C6 120.5(15) . .
C7 C8 C9 119.8(14) . .
N7 C9 C8 120.4(14) . .
N8 C10 N9 111.7(12) . .
N9 C11 N10 113.2(12) . .
N9 C11 C12 132.1(14) . .
N10 C11 C12 114.1(13) . .
N11 C12 N12 112.8(12) . .
N11 C12 C11 130.1(13) . .
N12 C12 C11 117.1(12) . .
N13 C13 N11 111.8(14) . .
N13 C13 C14 130.8(14) . .
N11 C13 C14 117.4(12) . .
N14 C14 C15 119.6(14) . .
N14 C14 C13 113.4(13) . .
C15 C14 C13 126.9(14) . .
C16 C15 C14 121.9(17) . .
C15 C16 C17 117.7(17) . .
C16 C17 C18 120.6(16) . .
N14 C18 C17 120.5(16) . .

loop_
_geom_bond_atom_site_label_1
_geom_bond_atom_site_label_2
_geom_bond_distance
_geom_bond_site_symmetry_2
W1 O4 1.727(10) .
W1 O3 1.809(9) .
W1 O1A 1.884(9) .
W1 O5 1.920(10) .
W1 O6 2.106(9) .
W1 O55 2.294(9) 2_655
W2 O1 1.706(10) .
W2 O9 1.904(8) .
W2 O1A 1.914(9) .
W2 O8 1.921(9) .
W2 O23 1.926(9) 2_655
W2 O54 2.188(9) 2_655
W2 Na1 3.686(16) 2_655
W3 O7 1.737(10) .
W3 O6 1.795(10) .
W3 O8 1.882(9) .
W3 O5 1.922(9) 2_655
W3 O10 2.066(9) .
W3 O55 2.265(9) .
W4 O48 1.765(9) .
W4 O24 1.846(8) .
W4 O9 1.871(8) .
W4 O26 1.894(8) .
W4 O11 1.961(8) .
W4 O25 2.154(9) .
W4 Na1 3.613(15) 2_655
W5 O12 1.753(10) .
W5 O10 1.788(9) .
W5 O11 1.861(8) .
W5 O13 1.928(8) .
W5 O14 2.091(9) .
W5 O42 2.202(9) .
W6 O50 1.704(10) .
W6 O14 1.815(10) .
W6 O20 1.915(9) .
W6 O26 1.925(9) .
W6 O27 2.019(9) .
W6 O53 2.315(9) .
W7 O22 1.719(10) .
W7 O23 1.849(9) .
W7 O33 1.896(9) .
W7 O16 1.935(8) .
W7 O21 1.969(9) .
W7 O2 2.224(9) .
W7 Na1 3.615(16) .
W8 O17 1.693(10) .
W8 O15 1.819(9) .
W8 O16 1.885(9) .
W8 O13 1.913(9) .
W8 O3 2.036(9) 2_655
W8 O42 2.319(9) .
W9 O19 1.753(9) .
W9 O34 1.780(9) .
W9 O21 1.849(9) .
W9 O20 1.944(9) .
W9 O15 2.098(9) .
W9 O53 2.183(9) .
W10 O37 1.713(10) .
W10 O38 1.805(9) .
W10 O35 1.897(9) .
W10 O36 1.908(9) .
W10 O34 2.087(9) .
W10 O52 2.290(9) .
W11 O49 1.717(10) .
W11 O27 1.822(9) .
W11 O28 1.912(9) .
W11 O36 1.919(9) .
W11 O39 2.094(9) .
W11 O52 2.234(9) .
W12 O45 1.729(10) .
W12 O44 1.800(9) .
W12 O41 1.883(9) .
W12 O46 1.934(9) .
W12 O38 2.083(9) .
W12 O51 2.259(9) .
W13 O47 1.734(10) .
W13 O39 1.795(9) .
W13 O46 1.913(9) .
W13 O32 1.926(9) .
W13 O44 2.052(9) 2_655
W13 O51 2.308(9) .
W14 O31 1.744(9) .
W14 O32 1.873(9) .
W14 O43 1.880(9) 2_655
W14 O28 1.898(9) .
W14 O24 1.951(8) .
W14 O29 2.164(9) .
W15 O40 1.716(10) .
W15 O33 1.882(9) .
W15 O35 1.902(9) .
W15 O43 1.918(9) .
W15 O41 1.939(9) .
W15 O30 2.193(9) .
W15 Na1 3.625(16) .
Cu1 N5 1.985(11) .
Cu1 N1 1.998(12) .
Cu1 N8 2.006(11) .
Cu1 O48 2.023(9) 5_676
Cu1 O31 2.197(10) .
Cu2 O19 1.927(10) .
Cu2 O57 1.932(10) .
Cu2 N11 1.971(11) 3
Cu2 N14 2.044(12) 3
Cu2 O7W 2.330(16) .
Cu3 O57 1.917(10) .
Cu3 O8W 1.977(11) .
Cu3 N9 1.982(12) 3
Cu3 O12 1.985(10) 7_676
Cu3 O3W 2.255(13) .
Cu4 O56 1.885(11) .
Cu4 O2W 1.963(12) .
Cu4 N2 1.995(12) 6_575
Cu4 O1W 2.000(12) .
Cu4 O40 2.316(10) .
Cu5 N6 1.896(12) .
Cu5 N12 1.968(11) .
Cu5 N10 2.032(12) .
Cu5 N7 2.034(12) .
Cu5 O47 2.362(10) .
Cu6 O56 1.892(11) .
Cu6 O4W 1.965(12) .
Cu6 O5W 2.002(12) .
Cu6 N3 2.033(12) 6_575
Cu6 O6W 2.427(15) .
P1 O2 1.512(10) .
P1 O25 1.529(9) .
P1 O42 1.550(9) .
P1 O53 1.574(10) .
P2 O30 1.526(10) .
P2 O29 1.536(10) .
P2 O51 1.543(10) .
P2 O52 1.562(9) .
P4 O54 1.520(9) .
P4 O54 1.520(9) 2_655
P4 O55 1.536(9) .
P4 O55 1.536(9) 2_655
Na1 O9W 0.71(2) .
Na1 O9W 2.43(4) 2_655
Na1 O2 2.588(17) .
Na1 O30 2.633(18) .
Na1 O25 2.656(18) 2_655
Na1 O54 2.668(18) .
Na1 O29 2.685(18) 2_655
Na1 O33 2.869(18) .
Na1 O9 2.902(18) 2_655
Na1 O43 2.979(19) .
Na1 O24 3.019(18) 2_655
Na1 Na1 3.13(3) 2_655
O3 W8 2.036(9) 2_655
O5 W3 1.922(9) 2_655
O9 Na1 2.902(18) 2_655
O9W O9W 1.72(5) 2_655
O9W Na1 2.43(4) 2_655
O12 Cu3 1.985(10) 7_676
O23 W2 1.926(9) 2_655
O24 Na1 3.019(18) 2_655
O25 Na1 2.656(18) 2_655
O29 Na1 2.685(18) 2_655
O43 W14 1.880(9) 2_655
O44 W13 2.052(9) 2_655
O48 Cu1 2.023(9) 5_676
O54 W2 2.188(9) 2_655
O55 W1 2.294(9) 2_655
N1 C1 1.343(19) .
N1 C2 1.400(18) .
N2 C1 1.319(19) .
N2 N3 1.379(17) .
N2 Cu4 1.995(12) 6_576
N3 C2 1.279(18) .
N3 Cu6 2.033(12) 6_576
N4 C3 1.322(18) .
N4 C4 1.355(19) .
N5 N6 1.339(15) .
N5 C3 1.376(17) .
N6 C4 1.321(18) .
N7 C9 1.339(19) .
N7 C5 1.346(19) .
N8 C10 1.319(18) .
N8 N10 1.357(16) .
N9 C11 1.318(19) .
N9 C10 1.364(18) .
N9 Cu3 1.982(12) 3_445
N10 C11 1.322(19) .
N11 C12 1.315(18) .
N11 C13 1.378(18) .
N11 Cu2 1.971(11) 3_445
N12 C12 1.326(17) .
N12 N13 1.359(17) .
N13 C13 1.291(19) .
N14 C18 1.320(19) .
N14 C14 1.346(19) .
N14 Cu2 2.044(12) 3_445
C2 C3 1.47(2) .
C4 C5 1.47(2) .
C5 C6 1.37(2) .
C6 C7 1.37(2) .
C7 C8 1.36(2) .
C8 C9 1.40(2) .
C11 C12 1.464(19) .
C13 C14 1.44(2) .
C14 C15 1.37(2) .
C15 C16 1.32(2) .
C16 C17 1.36(2) .
C17 C18 1.37(2) .
